data_4303326
loop_
_publ_author_name
'Chandan Mukherjee'
'Anja Stammler'
'Hartmut B\"ogge'
'Thorsten Glaser'

_publ_contact_author_address
;     Fakult\"at f. Chemie
      Universit\"at Bielefeld
      33501 Bielefeld
      Germany
;
_publ_contact_author_email thorsten.glaser@uni-bielefeld.de
_publ_contact_author_fax '49 521 106 6003'
_publ_contact_author_name 'Prof. Dr. T. Glaser'
_publ_contact_author_phone '49 521 106 6105'
_publ_section_title
;
Trinuclear C3-Symmetric Extension of Jacobsen's Catalyst: Synthesis,
Characterization, and Catalytic Properties of a Chiral Trinuclear
MnIII Triplesalen Complex
;
_journal_name_full 'Inorganic Chemistry'
_journal_page_first 9476
_journal_page_last 9484
_journal_paper_doi 10.1021/ic901325y
_journal_volume 48
_journal_year 2009
_chemical_absolute_configuration ad
_chemical_formula_moiety 'C78 H114 Cl3 N6 O9 Mn3 , C81 H126 N6 O12 Mn3 ,3(Cl-) , 7.5 (C H4 O)'
_chemical_formula_sum 'C166.5 H270 Cl6 Mn6 N12 O28.5'
_chemical_formula_weight 3438.28
_chemical_name_systematic
; 
 ? 
;
_space_group_IT_number 173
_symmetry_cell_setting hexagonal
_symmetry_space_group_name_Hall 'P 6c'
_symmetry_space_group_name_H-M 'P 63'
_atom_sites_solution_hydrogens geom
_atom_sites_solution_primary direct
_atom_sites_solution_secondary difmap
_audit_creation_method SHELXL-97
_cell_angle_alpha 90.00
_cell_angle_beta 90.00
_cell_angle_gamma 120.00
_cell_formula_units_Z 2
_cell_length_a 22.5033(15)
_cell_length_b 22.5033(15)
_cell_length_c 24.384(2)
_cell_measurement_reflns_used 4847
_cell_measurement_temperature 183(2)
_cell_measurement_theta_max 22.26
_cell_measurement_theta_min 2.25
_cell_volume 10693.7(13)
_computing_cell_refinement 'SAINT (Bruker AXS, 2001)'
_computing_data_collection 'SMART (Bruker AXS, 2001)'
_computing_data_reduction 'SAINT (Bruker AXS, 2001)'
_computing_molecular_graphics 'DIAMOND 2.1 (Crystal Impact, 2001)'
_computing_publication_material 'SHELXL-97 (Sheldrick, 1997)'
_computing_structure_refinement 'SHELXL-97 (Sheldrick, 1997)'
_computing_structure_solution 'SHELXS-97 (Sheldrick, 1997)'
_diffrn_ambient_temperature 183(2)
_diffrn_measured_fraction_theta_full 0.998
_diffrn_measured_fraction_theta_max 0.998
_diffrn_measurement_device_type 'Bruker AXS SMART 1K'
_diffrn_measurement_method omega-scan
_diffrn_radiation_monochromator graphite
_diffrn_radiation_source 'fine-focus sealed tube'
_diffrn_radiation_type MoK\a
_diffrn_radiation_wavelength 0.71073
_diffrn_reflns_av_R_equivalents 0.0965
_diffrn_reflns_av_sigmaI/netI 0.0906
_diffrn_reflns_limit_h_max 26
_diffrn_reflns_limit_h_min -26
_diffrn_reflns_limit_k_max 26
_diffrn_reflns_limit_k_min -23
_diffrn_reflns_limit_l_max 28
_diffrn_reflns_limit_l_min -28
_diffrn_reflns_number 53910
_diffrn_reflns_theta_full 24.99
_diffrn_reflns_theta_max 24.99
_diffrn_reflns_theta_min 1.34
_diffrn_standards_decay_% 0
_diffrn_standards_interval_count 0
_diffrn_standards_interval_time 0
_diffrn_standards_number 0
_exptl_absorpt_coefficient_mu 0.476
_exptl_absorpt_correction_T_max 0.9812
_exptl_absorpt_correction_T_min 0.7021
_exptl_absorpt_correction_type multi-scan
_exptl_absorpt_process_details 'SADABS 2.10 (Bruker AXS, 2003)'
_exptl_crystal_colour brown
_exptl_crystal_density_diffrn 1.068
_exptl_crystal_density_method 'not measured'
_exptl_crystal_description column
_exptl_crystal_F_000 3666
_exptl_crystal_size_max 0.80
_exptl_crystal_size_mid 0.08
_exptl_crystal_size_min 0.04
_refine_diff_density_max 1.031
_refine_diff_density_min -0.491
_refine_diff_density_rms 0.115
_refine_ls_abs_structure_details 'Flack H D (1983), Acta Cryst. A39, 876-881'
_refine_ls_abs_structure_Flack 0.04(3)
_refine_ls_extinction_method none
_refine_ls_goodness_of_fit_ref 1.061
_refine_ls_hydrogen_treatment constr
_refine_ls_matrix_type full
_refine_ls_number_parameters 652
_refine_ls_number_reflns 12514
_refine_ls_number_restraints 3
_refine_ls_restrained_S_all 1.061
_refine_ls_R_factor_all 0.1048
_refine_ls_R_factor_gt 0.0693
_refine_ls_shift/su_max 0.003
_refine_ls_shift/su_mean 0.000
_refine_ls_structure_factor_coef Fsqd
_refine_ls_weighting_details 'calc w=1/[\s^2^(Fo^2^)+(0.1230P)^2^+1.5899P] where P=(Fo^2^+2Fc^2^)/3'
_refine_ls_weighting_scheme calc
_refine_ls_wR_factor_gt 0.1818
_refine_ls_wR_factor_ref 0.2046
_reflns_number_gt 9072
_reflns_number_total 12514
_reflns_threshold_expression >2sigma(I)
_cod_data_source_file ic901325y_si_002.cif
_cod_data_source_block gl1745
_cod_original_cell_volume 10693.7(14)
_cod_original_formula_sum 'C166.50 H270 Cl6 Mn6 N12 O28.50'
_cod_database_code 4303326

loop_
_symmetry_equiv_pos_as_xyz
'x, y, z'
'-y, x-y, z'
'-x+y, -x, z'
'-x, -y, z+1/2'
'y, -x+y, z+1/2'
'x-y, x, z+1/2'

loop_
_atom_site_label
_atom_site_type_symbol
_atom_site_fract_x
_atom_site_fract_y
_atom_site_fract_z
_atom_site_U_iso_or_equiv
_atom_site_adp_type
_atom_site_occupancy
_atom_site_symmetry_multiplicity
_atom_site_calc_flag
_atom_site_refinement_flags
_atom_site_disorder_assembly
_atom_site_disorder_group
Mn1 Mn 0.52152(4) 0.13004(4) 0.20734(4) 0.0259(2) Uani 1 1 d . . .
Cl1 Cl 0.51423(9) 0.17201(9) 0.29876(8) 0.0450(4) Uani 1 1 d . . .
O11 O 0.54444(19) 0.21250(19) 0.17173(18) 0.0288(10) Uani 1 1 d . . .
O12 O 0.42679(19) 0.0926(2) 0.19362(18) 0.0340(11) Uani 1 1 d . . .
O41 O 0.5242(3) 0.0796(3) 0.1193(2) 0.0497(13) Uani 1 1 d . . .
N11 N 0.6214(2) 0.1544(2) 0.2067(2) 0.0259(10) Uani 1 1 d . . .
N12 N 0.5054(3) 0.0409(2) 0.2356(2) 0.0311(12) Uani 1 1 d . . .
C1 C 0.6037(3) 0.2707(3) 0.1734(2) 0.0226(13) Uani 1 1 d . . .
C2 C 0.6666(3) 0.2701(3) 0.1743(2) 0.0244(13) Uani 1 1 d . . .
C11 C 0.6669(3) 0.2044(3) 0.1777(3) 0.0238(13) Uani 1 1 d . . .
C12 C 0.7203(3) 0.1986(3) 0.1441(3) 0.0364(16) Uani 1 1 d . . .
H12A H 0.7035 0.1503 0.1353 0.055 Uiso 1 1 calc R . .
H12B H 0.7629 0.2169 0.1652 0.055 Uiso 1 1 calc R . .
H12C H 0.7289 0.2249 0.1101 0.055 Uiso 1 1 calc R . .
C13 C 0.6280(3) 0.0926(3) 0.2195(3) 0.0282(14) Uani 1 1 d . . .
H13A H 0.6220 0.0665 0.1848 0.034 Uiso 1 1 calc R . .
C14 C 0.6959(3) 0.1083(3) 0.2462(3) 0.0364(16) Uani 1 1 d . . .
H14A H 0.7028 0.1343 0.2806 0.044 Uiso 1 1 calc R . .
H14B H 0.7345 0.1367 0.2211 0.044 Uiso 1 1 calc R . .
C15 C 0.6948(4) 0.0406(4) 0.2587(3) 0.0439(18) Uani 1 1 d . . .
H15A H 0.6909 0.0162 0.2239 0.053 Uiso 1 1 calc R . .
H15B H 0.7386 0.0510 0.2764 0.053 Uiso 1 1 calc R . .
C16 C 0.6363(4) -0.0047(4) 0.2955(3) 0.0403(16) Uani 1 1 d . . .
H16A H 0.6360 -0.0484 0.3013 0.048 Uiso 1 1 calc R . .
H16B H 0.6428 0.0179 0.3316 0.048 Uiso 1 1 calc R . .
C17 C 0.5687(3) -0.0197(3) 0.2719(3) 0.0373(16) Uani 1 1 d . . .
H17A H 0.5316 -0.0468 0.2985 0.045 Uiso 1 1 calc R . .
H17B H 0.5594 -0.0472 0.2380 0.045 Uiso 1 1 calc R . .
C18 C 0.5697(3) 0.0474(3) 0.2588(3) 0.0318(14) Uani 1 1 d . . .
H18A H 0.5789 0.0732 0.2941 0.038 Uiso 1 1 calc R . .
C19 C 0.4485(3) -0.0158(3) 0.2360(3) 0.0320(14) Uani 1 1 d . . .
H19A H 0.4487 -0.0550 0.2501 0.038 Uiso 1 1 calc R . .
C41 C 0.5333(6) 0.1110(5) 0.0690(4) 0.086(3) Uani 1 1 d . . .
H41J H 0.5341 0.0810 0.0402 0.129 Uiso 1 1 calc R . .
H41K H 0.5768 0.1546 0.0688 0.129 Uiso 1 1 calc R . .
H41L H 0.4954 0.1198 0.0621 0.129 Uiso 1 1 calc R . .
C101 C 0.3743(3) 0.0283(3) 0.1959(3) 0.0333(15) Uani 1 1 d . . .
C102 C 0.3834(3) -0.0249(3) 0.2165(3) 0.0336(15) Uani 1 1 d . . .
C103 C 0.3266(3) -0.0932(3) 0.2201(3) 0.0353(16) Uani 1 1 d . . .
H10A H 0.3334 -0.1284 0.2349 0.042 Uiso 1 1 calc R . .
C104 C 0.2633(3) -0.1088(3) 0.2027(3) 0.0374(15) Uani 1 1 d . . .
C105 C 0.2556(3) -0.0546(4) 0.1824(3) 0.0421(17) Uani 1 1 d . . .
H10B H 0.2113 -0.0650 0.1704 0.051 Uiso 1 1 calc R . .
C106 C 0.3092(3) 0.0142(3) 0.1785(3) 0.0357(15) Uani 1 1 d . . .
C110 C 0.2958(3) 0.0691(4) 0.1565(4) 0.049(2) Uani 1 1 d . . .
C111 C 0.2222(4) 0.0433(4) 0.1377(5) 0.077(3) Uani 1 1 d . . .
H11A H 0.2103 0.0087 0.1089 0.116 Uiso 1 1 calc R . .
H11B H 0.2182 0.0817 0.1232 0.116 Uiso 1 1 calc R . .
H11C H 0.1909 0.0227 0.1688 0.116 Uiso 1 1 calc R . .
C112 C 0.3126(4) 0.1239(4) 0.2014(4) 0.058(2) Uani 1 1 d . . .
H11G H 0.2833 0.1023 0.2334 0.087 Uiso 1 1 calc R . .
H11H H 0.3041 0.1597 0.1871 0.087 Uiso 1 1 calc R . .
H11I H 0.3609 0.1444 0.2120 0.087 Uiso 1 1 calc R . .
C113 C 0.3418(4) 0.1043(4) 0.1065(3) 0.055(2) Uani 1 1 d . . .
H11D H 0.3311 0.0704 0.0774 0.083 Uiso 1 1 calc R . .
H11E H 0.3901 0.1242 0.1171 0.083 Uiso 1 1 calc R . .
H11F H 0.3337 0.1407 0.0932 0.083 Uiso 1 1 calc R . .
C120 C 0.1998(3) -0.1812(3) 0.2035(4) 0.0491(19) Uani 1 1 d . . .
C121 C 0.2165(4) -0.2322(4) 0.2314(4) 0.065(3) Uani 1 1 d . . .
H12G H 0.1754 -0.2779 0.2318 0.097 Uiso 1 1 calc R . .
H12H H 0.2317 -0.2173 0.2691 0.097 Uiso 1 1 calc R . .
H12I H 0.2531 -0.2341 0.2111 0.097 Uiso 1 1 calc R . .
C122 C 0.1741(5) -0.2028(5) 0.1454(4) 0.079(3) Uani 1 1 d . . .
H12J H 0.1335 -0.2488 0.1458 0.119 Uiso 1 1 calc R . .
H12K H 0.2101 -0.2032 0.1232 0.119 Uiso 1 1 calc R . .
H12L H 0.1618 -0.1702 0.1296 0.119 Uiso 1 1 calc R . .
C123 C 0.1433(4) -0.1801(4) 0.2366(5) 0.072(3) Uani 1 1 d . . .
H12D H 0.1027 -0.2261 0.2370 0.107 Uiso 1 1 calc R . .
H12E H 0.1314 -0.1478 0.2198 0.107 Uiso 1 1 calc R . .
H12F H 0.1592 -0.1656 0.2742 0.107 Uiso 1 1 calc R . .
Mn2 Mn 0.52494(4) 0.39663(4) 0.45102(4) 0.0260(2) Uani 1 1 d . . .
O21 O 0.54429(19) 0.33147(19) 0.48271(18) 0.0284(9) Uani 1 1 d . . .
O22 O 0.42902(19) 0.3358(2) 0.4443(2) 0.0329(10) Uani 1 1 d . . .
O42 O 0.5480(2) 0.3747(2) 0.36855(18) 0.0374(11) Uani 1 1 d . . .
O43 O 0.5013(2) 0.4229(2) 0.5362(2) 0.0440(12) Uani 1 1 d . . .
N21 N 0.6238(2) 0.4726(2) 0.4603(2) 0.0273(11) Uani 1 1 d . . .
N22 N 0.5136(2) 0.4730(2) 0.4245(2) 0.0272(11) Uani 1 1 d . . .
C3 C 0.6039(3) 0.3339(3) 0.4852(2) 0.0241(13) Uani 1 1 d . . .
C4 C 0.6662(3) 0.3961(3) 0.4856(3) 0.0252(13) Uani 1 1 d . . .
C21 C 0.6688(3) 0.4634(3) 0.4874(3) 0.0256(13) Uani 1 1 d . . .
C22 C 0.7214(3) 0.5182(3) 0.5241(3) 0.0343(15) Uani 1 1 d . . .
H22A H 0.7023 0.5450 0.5400 0.051 Uiso 1 1 calc R . .
H22B H 0.7624 0.5485 0.5026 0.051 Uiso 1 1 calc R . .
H22C H 0.7338 0.4967 0.5535 0.051 Uiso 1 1 calc R . .
C23 C 0.6329(3) 0.5426(3) 0.4514(3) 0.0335(14) Uani 1 1 d . . .
H23A H 0.6226 0.5595 0.4860 0.040 Uiso 1 1 calc R . .
C24 C 0.7036(3) 0.5956(3) 0.4299(3) 0.0415(18) Uani 1 1 d . . .
H24A H 0.7147 0.5774 0.3969 0.050 Uiso 1 1 calc R . .
H24B H 0.7387 0.6048 0.4582 0.050 Uiso 1 1 calc R . .
C25 C 0.7046(4) 0.6629(3) 0.4153(4) 0.057(2) Uani 1 1 d . . .
H25A H 0.6965 0.6825 0.4490 0.069 Uiso 1 1 calc R . .
H25B H 0.7505 0.6966 0.4009 0.069 Uiso 1 1 calc R . .
C26 C 0.6499(4) 0.6510(4) 0.3725(4) 0.054(2) Uani 1 1 d . . .
H26A H 0.6508 0.6946 0.3648 0.064 Uiso 1 1 calc R . .
H26B H 0.6594 0.6343 0.3379 0.064 Uiso 1 1 calc R . .
C27 C 0.5808(4) 0.5989(3) 0.3942(3) 0.0434(18) Uani 1 1 d . . .
H27A H 0.5450 0.5901 0.3666 0.052 Uiso 1 1 calc R . .
H27B H 0.5704 0.6167 0.4279 0.052 Uiso 1 1 calc R . .
C28 C 0.5805(3) 0.5326(3) 0.4070(3) 0.0326(15) Uani 1 1 d . . .
H28A H 0.5947 0.5186 0.3728 0.039 Uiso 1 1 calc R . .
C29 C 0.4571(3) 0.4743(3) 0.4259(3) 0.0334(15) Uani 1 1 d . . .
H29A H 0.4597 0.5169 0.4179 0.040 Uiso 1 1 calc R . .
C42 C 0.5426(4) 0.3117(3) 0.3524(3) 0.0467(18) Uani 1 1 d . . .
H42A H 0.5553 0.3142 0.3137 0.070 Uiso 1 1 calc R . .
H42B H 0.4952 0.2745 0.3576 0.070 Uiso 1 1 calc R . .
H42C H 0.5734 0.3028 0.3749 0.070 Uiso 1 1 calc R . .
C43 C 0.4490(5) 0.3748(4) 0.5718(4) 0.064(2) Uani 1 1 d . . .
H43A H 0.4478 0.3981 0.6053 0.096 Uiso 1 1 calc R . .
H43B H 0.4587 0.3381 0.5812 0.096 Uiso 1 1 calc R . .
H43C H 0.4044 0.3550 0.5532 0.096 Uiso 1 1 calc R . .
C201 C 0.3776(3) 0.3493(3) 0.4451(3) 0.0330(14) Uani 1 1 d . . .
C202 C 0.3911(3) 0.4178(3) 0.4381(3) 0.0332(15) Uani 1 1 d . . .
C203 C 0.3363(3) 0.4324(4) 0.4385(3) 0.0385(16) Uani 1 1 d . . .
H20A H 0.3462 0.4785 0.4341 0.046 Uiso 1 1 calc R . .
C204 C 0.2689(3) 0.3807(3) 0.4452(3) 0.0381(15) Uani 1 1 d . . .
C205 C 0.2589(3) 0.3154(4) 0.4501(3) 0.0408(15) Uani 1 1 d . . .
H20B H 0.2129 0.2793 0.4544 0.049 Uiso 1 1 calc R . .
C206 C 0.3088(3) 0.2973(3) 0.4493(3) 0.0421(16) Uani 1 1 d . . .
C210 C 0.2895(3) 0.2205(4) 0.4507(4) 0.053(2) Uani 1 1 d . . .
C211 C 0.2110(4) 0.1732(4) 0.4497(6) 0.089(4) Uani 1 1 d . . .
H21G H 0.1908 0.1825 0.4819 0.134 Uiso 1 1 calc R . .
H21H H 0.2000 0.1252 0.4505 0.134 Uiso 1 1 calc R . .
H21I H 0.1923 0.1816 0.4163 0.134 Uiso 1 1 calc R . .
C212 C 0.3179(4) 0.2072(4) 0.5019(4) 0.058(2) Uani 1 1 d . . .
H21A H 0.2990 0.2183 0.5340 0.087 Uiso 1 1 calc R . .
H21B H 0.3680 0.2359 0.5019 0.087 Uiso 1 1 calc R . .
H21C H 0.3052 0.1588 0.5032 0.087 Uiso 1 1 calc R . .
C213 C 0.3171(5) 0.2028(4) 0.3982(4) 0.060(2) Uani 1 1 d . . .
H21D H 0.2983 0.2130 0.3656 0.090 Uiso 1 1 calc R . .
H21E H 0.3029 0.1539 0.3985 0.090 Uiso 1 1 calc R . .
H21F H 0.3673 0.2302 0.3975 0.090 Uiso 1 1 calc R . .
C220 C 0.2122(3) 0.3986(4) 0.4461(3) 0.0455(17) Uani 1 1 d . . .
C221 C 0.2277(5) 0.4545(5) 0.4892(4) 0.070(3) Uani 1 1 d . . .
H22J H 0.2726 0.4948 0.4816 0.104 Uiso 1 1 calc R . .
H22K H 0.2283 0.4368 0.5258 0.104 Uiso 1 1 calc R . .
H22L H 0.1922 0.4675 0.4877 0.104 Uiso 1 1 calc R . .
C222 C 0.2092(5) 0.4284(6) 0.3897(4) 0.076(3) Uani 1 1 d . . .
H22G H 0.2537 0.4692 0.3819 0.114 Uiso 1 1 calc R . .
H22H H 0.1734 0.4410 0.3903 0.114 Uiso 1 1 calc R . .
H22I H 0.1988 0.3938 0.3612 0.114 Uiso 1 1 calc R . .
C223 C 0.1414(4) 0.3355(5) 0.4590(4) 0.069(3) Uani 1 1 d . . .
H22D H 0.1064 0.3493 0.4594 0.103 Uiso 1 1 calc R . .
H22E H 0.1430 0.3169 0.4950 0.103 Uiso 1 1 calc R . .
H22F H 0.1300 0.3003 0.4309 0.103 Uiso 1 1 calc R . .
Cl2 Cl 0.40928(10) 0.45862(12) 0.11126(10) 0.0695(7) Uani 1 1 d . . .
O1M O 0.4022(5) 0.5700(5) 0.1793(5) 0.135(3) Uiso 1 1 d . . .
C1M C 0.3958(8) 0.6138(9) 0.1391(7) 0.147(6) Uiso 1 1 d . . .
H1M1 H 0.3863 0.6467 0.1577 0.221 Uiso 1 1 calc R . .
H1M2 H 0.3581 0.5857 0.1139 0.221 Uiso 1 1 calc R . .
H1M3 H 0.4387 0.6387 0.1183 0.221 Uiso 1 1 calc R . .
O2M O 0.4160(17) 0.6106(16) 0.3904(12) 0.221(13) Uiso 0.50 1 d PD . .
C2M C 0.4041(14) 0.5936(14) 0.3298(11) 0.113(8) Uiso 0.50 1 d PD . .
H2M1 H 0.3888 0.6228 0.3123 0.169 Uiso 0.50 1 calc PR . .
H2M2 H 0.3689 0.5453 0.3252 0.169 Uiso 0.50 1 calc PR . .
H2M3 H 0.4470 0.6018 0.3128 0.169 Uiso 0.50 1 calc PR . .
O3M O 0.0763(12) -0.0647(12) 0.2646(11) 0.168(9) Uiso 0.50 1 d PD . .
C3M C 0.0143(14) -0.1079(14) 0.2251(11) 0.129(10) Uiso 0.50 1 d PD . .
H3M1 H 0.0123 -0.1514 0.2165 0.194 Uiso 0.50 1 calc PR . .
H3M2 H 0.0202 -0.0822 0.1912 0.194 Uiso 0.50 1 calc PR . .
H3M3 H -0.0285 -0.1173 0.2431 0.194 Uiso 0.50 1 calc PR . .
O4M O -0.0409(10) -0.3614(10) 0.0604(8) 0.124(6) Uiso 0.50 1 d P . .
C4M C -0.0143(11) -0.2876(10) 0.0805(9) 0.080(6) Uiso 0.50 1 d P . .
H4M1 H -0.0527 -0.2831 0.0944 0.120 Uiso 0.50 1 calc PR . .
H4M2 H 0.0077 -0.2555 0.0500 0.120 Uiso 0.50 1 calc PR . .
H4M3 H 0.0192 -0.2770 0.1099 0.120 Uiso 0.50 1 calc PR . .

loop_
_atom_site_aniso_label
_atom_site_aniso_U_11
_atom_site_aniso_U_22
_atom_site_aniso_U_33
_atom_site_aniso_U_23
_atom_site_aniso_U_13
_atom_site_aniso_U_12
Mn1 0.0228(4) 0.0201(4) 0.0327(5) 0.0011(4) -0.0021(4) 0.0092(4)
Cl1 0.0580(11) 0.0495(10) 0.0374(10) -0.0036(8) -0.0027(8) 0.0343(9)
O11 0.024(2) 0.023(2) 0.036(3) 0.0031(18) -0.0030(18) 0.0094(18)
O12 0.023(2) 0.028(2) 0.043(3) 0.0048(19) -0.0022(19) 0.0075(18)
O41 0.067(3) 0.054(3) 0.033(3) -0.007(2) -0.010(2) 0.034(3)
N11 0.025(2) 0.020(2) 0.035(3) -0.003(2) -0.005(3) 0.013(2)
N12 0.035(3) 0.022(3) 0.031(3) 0.003(2) 0.004(2) 0.009(2)
C1 0.023(3) 0.022(3) 0.020(3) 0.000(2) -0.004(2) 0.008(2)
C2 0.029(3) 0.025(3) 0.021(3) -0.004(2) -0.002(3) 0.014(3)
C11 0.021(3) 0.022(3) 0.029(3) -0.004(3) -0.005(3) 0.011(2)
C12 0.039(4) 0.025(3) 0.046(4) -0.004(3) 0.006(3) 0.017(3)
C13 0.031(3) 0.026(3) 0.030(4) 0.000(3) -0.004(3) 0.016(3)
C14 0.035(4) 0.034(3) 0.050(4) 0.006(3) 0.001(3) 0.024(3)
C15 0.059(5) 0.051(4) 0.041(4) 0.002(3) 0.000(4) 0.043(4)
C16 0.054(4) 0.042(4) 0.037(4) 0.009(3) 0.006(3) 0.034(3)
C17 0.045(4) 0.031(3) 0.038(4) 0.012(3) 0.009(3) 0.021(3)
C18 0.040(4) 0.023(3) 0.037(4) -0.005(3) -0.003(3) 0.019(3)
C19 0.038(4) 0.029(3) 0.026(3) 0.001(3) 0.004(3) 0.014(3)
C41 0.141(10) 0.062(6) 0.066(7) -0.006(5) -0.007(7) 0.060(7)
C101 0.026(3) 0.031(3) 0.037(4) -0.002(3) 0.004(3) 0.009(3)
C102 0.035(3) 0.026(3) 0.032(4) 0.001(3) 0.004(3) 0.010(3)
C103 0.033(3) 0.020(3) 0.041(4) 0.000(3) 0.004(3) 0.004(3)
C104 0.037(4) 0.020(3) 0.040(4) -0.002(3) 0.009(3) 0.003(3)
C105 0.024(3) 0.046(4) 0.044(4) -0.007(3) 0.002(3) 0.008(3)
C106 0.035(4) 0.026(3) 0.041(4) -0.005(3) 0.001(3) 0.010(3)
C110 0.026(3) 0.046(4) 0.074(6) -0.008(4) -0.014(4) 0.019(3)
C111 0.038(5) 0.056(5) 0.133(10) -0.018(6) -0.026(5) 0.020(4)
C112 0.045(4) 0.037(4) 0.091(7) -0.008(4) -0.007(5) 0.020(3)
C113 0.046(4) 0.051(5) 0.058(5) 0.013(4) -0.008(4) 0.016(4)
C120 0.037(4) 0.029(3) 0.059(5) -0.006(4) 0.012(4) -0.001(3)
C121 0.059(5) 0.024(4) 0.092(7) 0.004(4) 0.010(5) 0.007(4)
C122 0.069(6) 0.051(5) 0.072(7) -0.016(5) -0.010(5) -0.004(4)
C123 0.048(5) 0.051(5) 0.095(8) 0.017(5) 0.013(5) 0.009(4)
Mn2 0.0237(4) 0.0248(4) 0.0314(5) -0.0009(4) -0.0005(4) 0.0136(4)
O21 0.024(2) 0.022(2) 0.036(3) 0.0015(18) 0.0015(18) 0.0097(18)
O22 0.024(2) 0.033(2) 0.041(3) 0.003(2) 0.000(2) 0.0139(18)
O42 0.047(3) 0.043(3) 0.030(3) -0.001(2) 0.004(2) 0.029(2)
O43 0.049(3) 0.050(3) 0.036(3) -0.002(2) 0.006(2) 0.027(2)
N21 0.027(2) 0.019(2) 0.038(3) -0.002(2) 0.001(2) 0.013(2)
N22 0.026(3) 0.025(3) 0.034(3) -0.001(2) -0.003(2) 0.016(2)
C3 0.023(3) 0.027(3) 0.024(3) -0.004(3) -0.002(2) 0.014(2)
C4 0.028(3) 0.019(3) 0.030(4) 0.002(2) 0.004(3) 0.013(2)
C21 0.019(3) 0.027(3) 0.028(3) -0.004(3) -0.001(2) 0.010(3)
C22 0.038(4) 0.025(3) 0.041(4) -0.011(3) -0.007(3) 0.016(3)
C23 0.036(3) 0.023(3) 0.046(4) -0.005(3) -0.004(3) 0.019(3)
C24 0.035(4) 0.024(3) 0.066(5) 0.003(3) -0.004(3) 0.014(3)
C25 0.040(4) 0.021(3) 0.107(7) 0.009(4) -0.001(4) 0.013(3)
C26 0.055(5) 0.044(4) 0.076(6) 0.019(4) 0.008(4) 0.036(4)
C27 0.045(4) 0.031(4) 0.061(5) 0.002(3) -0.002(4) 0.025(3)
C28 0.032(3) 0.032(3) 0.038(4) 0.000(3) 0.000(3) 0.019(3)
C29 0.033(3) 0.034(3) 0.042(4) -0.005(3) 0.000(3) 0.023(3)
C42 0.052(4) 0.037(4) 0.051(5) -0.010(3) -0.008(4) 0.022(3)
C43 0.068(6) 0.058(5) 0.048(5) -0.003(4) 0.009(4) 0.018(4)
C201 0.031(3) 0.043(3) 0.032(4) -0.004(3) -0.002(3) 0.023(3)
C202 0.031(3) 0.038(4) 0.033(4) -0.011(3) 0.000(3) 0.019(3)
C203 0.036(4) 0.053(4) 0.036(4) -0.005(3) -0.006(3) 0.030(3)
C204 0.032(3) 0.052(4) 0.029(4) -0.005(3) -0.003(3) 0.019(3)
C205 0.030(3) 0.051(4) 0.043(4) -0.003(4) -0.005(3) 0.021(3)
C206 0.028(3) 0.048(4) 0.045(4) 0.006(4) -0.001(3) 0.015(3)
C210 0.034(4) 0.046(4) 0.076(6) 0.008(5) -0.009(4) 0.017(3)
C211 0.031(4) 0.045(5) 0.173(12) 0.021(7) -0.008(6) 0.004(4)
C212 0.039(4) 0.048(5) 0.086(7) 0.019(4) 0.015(4) 0.021(4)
C213 0.069(6) 0.046(5) 0.060(6) -0.014(4) -0.019(5) 0.024(4)
C220 0.039(4) 0.067(5) 0.043(4) -0.002(4) -0.008(4) 0.036(4)
C221 0.070(6) 0.095(7) 0.072(7) -0.015(5) -0.006(5) 0.063(6)
C222 0.069(6) 0.126(9) 0.062(6) 0.023(6) 0.005(5) 0.070(6)
C223 0.044(4) 0.086(6) 0.089(7) 0.012(6) 0.008(5) 0.041(4)
Cl2 0.0440(11) 0.0855(16) 0.0716(15) 0.0380(13) 0.0025(10) 0.0267(11)

loop_
_atom_type_symbol
_atom_type_description
_atom_type_scat_dispersion_real
_atom_type_scat_dispersion_imag
_atom_type_scat_source
C C 0.0033 0.0016 'International Tables Vol C Tables 4.2.6.8 and 6.1.1.4'
H H 0.0000 0.0000 'International Tables Vol C Tables 4.2.6.8 and 6.1.1.4'
Cl Cl 0.1484 0.1585 'International Tables Vol C Tables 4.2.6.8 and 6.1.1.4'
N N 0.0061 0.0033 'International Tables Vol C Tables 4.2.6.8 and 6.1.1.4'
O O 0.0106 0.0060 'International Tables Vol C Tables 4.2.6.8 and 6.1.1.4'
Mn Mn 0.3368 0.7283 'International Tables Vol C Tables 4.2.6.8 and 6.1.1.4'

loop_
_geom_angle_atom_site_label_1
_geom_angle_atom_site_label_2
_geom_angle_atom_site_label_3
_geom_angle
_geom_angle_site_symmetry_1
_geom_angle_site_symmetry_3
_geom_angle_publ_flag
O11 Mn1 O12 92.88(17) . . ?
O11 Mn1 N12 171.0(2) . . ?
O12 Mn1 N12 90.9(2) . . ?
O11 Mn1 N11 90.57(18) . . ?
O12 Mn1 N11 165.7(2) . . ?
N12 Mn1 N11 83.9(2) . . ?
O11 Mn1 O41 89.66(18) . . ?
O12 Mn1 O41 85.49(18) . . ?
N12 Mn1 O41 82.5(2) . . ?
N11 Mn1 O41 80.6(2) . . ?
O11 Mn1 Cl1 94.48(14) . . ?
O12 Mn1 Cl1 93.15(15) . . ?
N12 Mn1 Cl1 93.46(16) . . ?
N11 Mn1 Cl1 100.43(16) . . ?
O41 Mn1 Cl1 175.71(13) . . ?
O11 Mn1 Mn2 73.82(13) . . ?
O12 Mn1 Mn2 92.82(14) . . ?
N12 Mn1 Mn2 114.16(16) . . ?
N11 Mn1 Mn2 101.47(14) . . ?
O41 Mn1 Mn2 163.30(12) . . ?
Cl1 Mn1 Mn2 20.70(4) . . ?
O11 Mn1 Mn2 44.41(13) . 2_665 ?
O12 Mn1 Mn2 90.18(13) . 2_665 ?
N12 Mn1 Mn2 143.80(16) . 2_665 ?
N11 Mn1 Mn2 101.94(13) . 2_665 ?
O41 Mn1 Mn2 133.62(12) . 2_665 ?
Cl1 Mn1 Mn2 50.36(4) . 2_665 ?
Mn2 Mn1 Mn2 29.684(6) . 2_665 ?
O11 Mn1 Mn1 27.63(13) . 2_665 ?
O12 Mn1 Mn1 98.49(12) . 2_665 ?
N12 Mn1 Mn1 158.85(16) . 2_665 ?
N11 Mn1 Mn1 90.99(12) . 2_665 ?
O41 Mn1 Mn1 116.98(12) . 2_665 ?
Cl1 Mn1 Mn1 67.24(5) . 2_665 ?
Mn2 Mn1 Mn1 46.801(9) . 2_665 ?
Mn2 Mn1 Mn1 18.990(3) 2_665 2_665 ?
C1 O11 Mn1 127.5(4) . . ?
C101 O12 Mn1 131.7(4) . . ?
C41 O41 Mn1 125.1(5) . . ?
C11 N11 C13 121.4(5) . . ?
C11 N11 Mn1 121.8(4) . . ?
C13 N11 Mn1 110.9(3) . . ?
C19 N12 C18 122.1(5) . . ?
C19 N12 Mn1 126.9(5) . . ?
C18 N12 Mn1 110.9(4) . . ?
O11 C1 C2 118.9(5) . 3_665 ?
O11 C1 C2 120.4(5) . . ?
C2 C1 C2 120.7(5) 3_665 . ?
C1 C2 C1 119.3(5) 2_655 . ?
C1 C2 C11 120.0(5) 2_655 . ?
C1 C2 C11 120.7(5) . . ?
N11 C11 C2 120.3(5) . . ?
N11 C11 C12 122.6(5) . . ?
C2 C11 C12 117.1(5) . . ?
C11 C12 H12A 109.5 . . ?
C11 C12 H12B 109.5 . . ?
H12A C12 H12B 109.5 . . ?
C11 C12 H12C 109.5 . . ?
H12A C12 H12C 109.5 . . ?
H12B C12 H12C 109.5 . . ?
N11 C13 C14 115.2(5) . . ?
N11 C13 C18 107.3(5) . . ?
C14 C13 C18 108.2(5) . . ?
N11 C13 H13A 108.7 . . ?
C14 C13 H13A 108.7 . . ?
C18 C13 H13A 108.7 . . ?
C13 C14 C15 109.6(5) . . ?
C13 C14 H14A 109.7 . . ?
C15 C14 H14A 109.7 . . ?
C13 C14 H14B 109.7 . . ?
C15 C14 H14B 109.7 . . ?
H14A C14 H14B 108.2 . . ?
C16 C15 C14 111.5(6) . . ?
C16 C15 H15A 109.3 . . ?
C14 C15 H15A 109.3 . . ?
C16 C15 H15B 109.3 . . ?
C14 C15 H15B 109.3 . . ?
H15A C15 H15B 108.0 . . ?
C17 C16 C15 111.9(6) . . ?
C17 C16 H16A 109.2 . . ?
C15 C16 H16A 109.2 . . ?
C17 C16 H16B 109.2 . . ?
C15 C16 H16B 109.2 . . ?
H16A C16 H16B 107.9 . . ?
C16 C17 C18 110.2(5) . . ?
C16 C17 H17A 109.6 . . ?
C18 C17 H17A 109.6 . . ?
C16 C17 H17B 109.6 . . ?
C18 C17 H17B 109.6 . . ?
H17A C17 H17B 108.1 . . ?
N12 C18 C17 116.6(5) . . ?
N12 C18 C13 107.1(5) . . ?
C17 C18 C13 111.8(5) . . ?
N12 C18 H18A 107.0 . . ?
C17 C18 H18A 107.0 . . ?
C13 C18 H18A 107.0 . . ?
N12 C19 C102 125.0(6) . . ?
N12 C19 H19A 117.5 . . ?
C102 C19 H19A 117.5 . . ?
O41 C41 H41J 109.5 . . ?
O41 C41 H41K 109.5 . . ?
H41J C41 H41K 109.5 . . ?
O41 C41 H41L 109.5 . . ?
H41J C41 H41L 109.5 . . ?
H41K C41 H41L 109.5 . . ?
O12 C101 C106 119.4(6) . . ?
O12 C101 C102 120.8(5) . . ?
C106 C101 C102 119.8(5) . . ?
C101 C102 C103 120.4(6) . . ?
C101 C102 C19 124.2(5) . . ?
C103 C102 C19 115.4(6) . . ?
C104 C103 C102 121.4(6) . . ?
C104 C103 H10A 119.3 . . ?
C102 C103 H10A 119.3 . . ?
C103 C104 C105 117.0(5) . . ?
C103 C104 C120 124.8(6) . . ?
C105 C104 C120 118.2(6) . . ?
C104 C105 C106 124.6(6) . . ?
C104 C105 H10B 117.7 . . ?
C106 C105 H10B 117.7 . . ?
C101 C106 C105 116.8(6) . . ?
C101 C106 C110 122.4(5) . . ?
C105 C106 C110 120.8(6) . . ?
C106 C110 C111 114.6(6) . . ?
C106 C110 C113 110.1(6) . . ?
C111 C110 C113 106.3(7) . . ?
C106 C110 C112 109.5(7) . . ?
C111 C110 C112 107.6(7) . . ?
C113 C110 C112 108.5(6) . . ?
C110 C111 H11A 109.5 . . ?
C110 C111 H11B 109.5 . . ?
H11A C111 H11B 109.5 . . ?
C110 C111 H11C 109.5 . . ?
H11A C111 H11C 109.5 . . ?
H11B C111 H11C 109.5 . . ?
C110 C112 H11G 109.5 . . ?
C110 C112 H11H 109.5 . . ?
H11G C112 H11H 109.5 . . ?
C110 C112 H11I 109.5 . . ?
H11G C112 H11I 109.5 . . ?
H11H C112 H11I 109.5 . . ?
C110 C113 H11D 109.5 . . ?
C110 C113 H11E 109.5 . . ?
H11D C113 H11E 109.5 . . ?
C110 C113 H11F 109.5 . . ?
H11D C113 H11F 109.5 . . ?
H11E C113 H11F 109.5 . . ?
C123 C120 C122 108.2(8) . . ?
C123 C120 C104 109.3(6) . . ?
C122 C120 C104 109.3(6) . . ?
C123 C120 C121 107.4(7) . . ?
C122 C120 C121 111.9(7) . . ?
C104 C120 C121 110.7(6) . . ?
C120 C121 H12G 109.5 . . ?
C120 C121 H12H 109.5 . . ?
H12G C121 H12H 109.5 . . ?
C120 C121 H12I 109.5 . . ?
H12G C121 H12I 109.5 . . ?
H12H C121 H12I 109.5 . . ?
C120 C122 H12J 109.5 . . ?
C120 C122 H12K 109.5 . . ?
H12J C122 H12K 109.5 . . ?
C120 C122 H12L 109.5 . . ?
H12J C122 H12L 109.5 . . ?
H12K C122 H12L 109.5 . . ?
C120 C123 H12D 109.5 . . ?
C120 C123 H12E 109.5 . . ?
H12D C123 H12E 109.5 . . ?
C120 C123 H12F 109.5 . . ?
H12D C123 H12F 109.5 . . ?
H12E C123 H12F 109.5 . . ?
O21 Mn2 O22 95.52(17) . . ?
O21 Mn2 N22 172.7(2) . . ?
O22 Mn2 N22 90.19(19) . . ?
O21 Mn2 N21 91.57(18) . . ?
O22 Mn2 N21 171.48(18) . . ?
N22 Mn2 N21 82.39(19) . . ?
O21 Mn2 O42 91.60(18) . . ?
O22 Mn2 O42 94.02(19) . . ?
N22 Mn2 O42 92.51(19) . . ?
N21 Mn2 O42 90.5(2) . . ?
O21 Mn2 O43 90.14(18) . . ?
O22 Mn2 O43 86.42(19) . . ?
N22 Mn2 O43 85.7(2) . . ?
N21 Mn2 O43 88.8(2) . . ?
O42 Mn2 O43 178.15(17) . . ?
O21 Mn2 Mn1 70.09(13) . . ?
O22 Mn2 Mn1 79.83(14) . . ?
N22 Mn2 Mn1 115.54(15) . . ?
N21 Mn2 Mn1 107.12(14) . . ?
O42 Mn2 Mn1 27.29(12) . . ?
O43 Mn2 Mn1 154.46(12) . . ?
C3 O21 Mn2 127.7(4) . . ?
C201 O22 Mn2 129.6(4) . . ?
C42 O42 Mn2 124.6(4) . . ?
C43 O43 Mn2 124.3(5) . . ?
C21 N21 C23 122.0(5) . . ?
C21 N21 Mn2 122.1(4) . . ?
C23 N21 Mn2 112.6(3) . . ?
C29 N22 C28 123.4(5) . . ?
C29 N22 Mn2 125.0(4) . . ?
C28 N22 Mn2 111.4(3) . . ?
O21 C3 C4 122.0(5) . . ?
O21 C3 C4 117.9(5) . 2_655 ?
C4 C3 C4 120.0(5) . 2_655 ?
C3 C4 C3 120.0(5) . 3_665 ?
C3 C4 C21 121.9(5) . . ?
C3 C4 C21 118.0(5) 3_665 . ?
N21 C21 C4 120.4(5) . . ?
N21 C21 C22 121.6(5) . . ?
C4 C21 C22 117.8(5) . . ?
C21 C22 H22A 109.5 . . ?
C21 C22 H22B 109.5 . . ?
H22A C22 H22B 109.5 . . ?
C21 C22 H22C 109.5 . . ?
H22A C22 H22C 109.5 . . ?
H22B C22 H22C 109.5 . . ?
N21 C23 C24 114.4(5) . . ?
N21 C23 C28 105.0(5) . . ?
C24 C23 C28 107.3(6) . . ?
N21 C23 H23A 110.0 . . ?
C24 C23 H23A 110.0 . . ?
C28 C23 H23A 110.0 . . ?
C23 C24 C25 110.2(5) . . ?
C23 C24 H24A 109.6 . . ?
C25 C24 H24A 109.6 . . ?
C23 C24 H24B 109.6 . . ?
C25 C24 H24B 109.6 . . ?
H24A C24 H24B 108.1 . . ?
C26 C25 C24 111.6(6) . . ?
C26 C25 H25A 109.3 . . ?
C24 C25 H25A 109.3 . . ?
C26 C25 H25B 109.3 . . ?
C24 C25 H25B 109.3 . . ?
H25A C25 H25B 108.0 . . ?
C27 C26 C25 109.0(7) . . ?
C27 C26 H26A 109.9 . . ?
C25 C26 H26A 109.9 . . ?
C27 C26 H26B 109.9 . . ?
C25 C26 H26B 109.9 . . ?
H26A C26 H26B 108.3 . . ?
C26 C27 C28 109.4(6) . . ?
C26 C27 H27A 109.8 . . ?
C28 C27 H27A 109.8 . . ?
C26 C27 H27B 109.8 . . ?
C28 C27 H27B 109.8 . . ?
H27A C27 H27B 108.2 . . ?
N22 C28 C27 116.6(5) . . ?
N22 C28 C23 106.7(5) . . ?
C27 C28 C23 112.1(5) . . ?
N22 C28 H28A 107.0 . . ?
C27 C28 H28A 107.0 . . ?
C23 C28 H28A 107.0 . . ?
N22 C29 C202 125.9(6) . . ?
N22 C29 H29A 117.0 . . ?
C202 C29 H29A 117.0 . . ?
O42 C42 H42A 109.5 . . ?
O42 C42 H42B 109.5 . . ?
H42A C42 H42B 109.5 . . ?
O42 C42 H42C 109.5 . . ?
H42A C42 H42C 109.5 . . ?
H42B C42 H42C 109.5 . . ?
O43 C43 H43A 109.5 . . ?
O43 C43 H43B 109.5 . . ?
H43A C43 H43B 109.5 . . ?
O43 C43 H43C 109.5 . . ?
H43A C43 H43C 109.5 . . ?
H43B C43 H43C 109.5 . . ?
O22 C201 C206 122.2(6) . . ?
O22 C201 C202 120.3(5) . . ?
C206 C201 C202 117.4(5) . . ?
C29 C202 C203 115.6(6) . . ?
C29 C202 C201 123.6(5) . . ?
C203 C202 C201 120.6(6) . . ?
C204 C203 C202 121.1(6) . . ?
C204 C203 H20A 119.5 . . ?
C202 C203 H20A 119.5 . . ?
C205 C204 C203 115.8(6) . . ?
C205 C204 C220 124.9(6) . . ?
C203 C204 C220 119.4(6) . . ?
C206 C205 C204 126.5(6) . . ?
C206 C205 H20B 116.7 . . ?
C204 C205 H20B 116.7 . . ?
C205 C206 C201 118.6(6) . . ?
C205 C206 C210 121.0(6) . . ?
C201 C206 C210 120.4(6) . . ?
C212 C210 C211 109.3(8) . . ?
C212 C210 C206 109.2(7) . . ?
C211 C210 C206 110.7(6) . . ?
C212 C210 C213 111.6(6) . . ?
C211 C210 C213 106.0(8) . . ?
C206 C210 C213 110.0(7) . . ?
C210 C211 H21G 109.5 . . ?
C210 C211 H21H 109.5 . . ?
H21G C211 H21H 109.5 . . ?
C210 C211 H21I 109.5 . . ?
H21G C211 H21I 109.5 . . ?
H21H C211 H21I 109.5 . . ?
C210 C212 H21A 109.5 . . ?
C210 C212 H21B 109.5 . . ?
H21A C212 H21B 109.5 . . ?
C210 C212 H21C 109.5 . . ?
H21A C212 H21C 109.5 . . ?
H21B C212 H21C 109.5 . . ?
C210 C213 H21D 109.5 . . ?
C210 C213 H21E 109.5 . . ?
H21D C213 H21E 109.5 . . ?
C210 C213 H21F 109.5 . . ?
H21D C213 H21F 109.5 . . ?
H21E C213 H21F 109.5 . . ?
C204 C220 C221 110.5(6) . . ?
C204 C220 C223 112.1(6) . . ?
C221 C220 C223 108.6(7) . . ?
C204 C220 C222 109.1(6) . . ?
C221 C220 C222 107.1(7) . . ?
C223 C220 C222 109.3(7) . . ?
C220 C221 H22J 109.5 . . ?
C220 C221 H22K 109.5 . . ?
H22J C221 H22K 109.5 . . ?
C220 C221 H22L 109.5 . . ?
H22J C221 H22L 109.5 . . ?
H22K C221 H22L 109.5 . . ?
C220 C222 H22G 109.5 . . ?
C220 C222 H22H 109.5 . . ?
H22G C222 H22H 109.5 . . ?
C220 C222 H22I 109.5 . . ?
H22G C222 H22I 109.5 . . ?
H22H C222 H22I 109.5 . . ?
C220 C223 H22D 109.5 . . ?
C220 C223 H22E 109.5 . . ?
H22D C223 H22E 109.5 . . ?
C220 C223 H22F 109.5 . . ?
H22D C223 H22F 109.5 . . ?
H22E C223 H22F 109.5 . . ?
O1M C1M H1M1 109.5 . . ?
O1M C1M H1M2 109.5 . . ?
H1M1 C1M H1M2 109.5 . . ?
O1M C1M H1M3 109.5 . . ?
H1M1 C1M H1M3 109.5 . . ?
H1M2 C1M H1M3 109.5 . . ?
O2M C2M H2M1 109.5 . . ?
O2M C2M H2M2 109.5 . . ?
H2M1 C2M H2M2 109.5 . . ?
O2M C2M H2M3 109.5 . . ?
H2M1 C2M H2M3 109.5 . . ?
H2M2 C2M H2M3 109.5 . . ?
O3M C3M H3M1 109.5 . . ?
O3M C3M H3M2 109.5 . . ?
H3M1 C3M H3M2 109.5 . . ?
O3M C3M H3M3 109.5 . . ?
H3M1 C3M H3M3 109.5 . . ?
H3M2 C3M H3M3 109.5 . . ?
O4M C4M H4M1 109.5 . . ?
O4M C4M H4M2 109.5 . . ?
H4M1 C4M H4M2 109.5 . . ?
O4M C4M H4M3 109.5 . . ?
H4M1 C4M H4M3 109.5 . . ?
H4M2 C4M H4M3 109.5 . . ?

loop_
_geom_bond_atom_site_label_1
_geom_bond_atom_site_label_2
_geom_bond_distance
_geom_bond_site_symmetry_2
_geom_bond_publ_flag
Mn1 O11 1.872(4) . ?
Mn1 O12 1.889(4) . ?
Mn1 N12 1.974(5) . ?
Mn1 N11 2.030(4) . ?
Mn1 O41 2.444(5) . ?
Mn1 Cl1 2.458(2) . ?
Mn1 Mn2 8.4165(14) . ?
Mn1 Mn2 22.4046(18) 2_665 ?
Mn1 Mn1 25.391(2) 2_665 ?
O11 C1 1.323(6) . ?
O12 C101 1.335(7) . ?
O41 C41 1.379(11) . ?
N11 C11 1.290(8) . ?
N11 C13 1.502(7) . ?
N12 C19 1.279(8) . ?
N12 C18 1.493(8) . ?
C1 C2 1.413(8) 3_665 ?
C1 C2 1.423(8) . ?
C2 C1 1.413(8) 2_655 ?
C2 C11 1.482(8) . ?
C11 C12 1.512(8) . ?
C12 H12A 0.9800 . ?
C12 H12B 0.9800 . ?
C12 H12C 0.9800 . ?
C13 C14 1.531(8) . ?
C13 C18 1.530(9) . ?
C13 H13A 1.0000 . ?
C14 C15 1.540(8) . ?
C14 H14A 0.9900 . ?
C14 H14B 0.9900 . ?
C15 C16 1.496(10) . ?
C15 H15A 0.9900 . ?
C15 H15B 0.9900 . ?
C16 C17 1.497(10) . ?
C16 H16A 0.9900 . ?
C16 H16B 0.9900 . ?
C17 C18 1.532(8) . ?
C17 H17A 0.9900 . ?
C17 H17B 0.9900 . ?
C18 H18A 1.0000 . ?
C19 C102 1.453(9) . ?
C19 H19A 0.9500 . ?
C41 H41J 0.9800 . ?
C41 H41K 0.9800 . ?
C41 H41L 0.9800 . ?
C101 C106 1.402(9) . ?
C101 C102 1.404(9) . ?
C102 C103 1.428(8) . ?
C103 C104 1.354(9) . ?
C103 H10A 0.9500 . ?
C104 C105 1.406(10) . ?
C104 C120 1.539(8) . ?
C105 C106 1.411(9) . ?
C105 H10B 0.9500 . ?
C106 C110 1.509(10) . ?
C110 C111 1.526(10) . ?
C110 C113 1.538(11) . ?
C110 C112 1.547(11) . ?
C111 H11A 0.9800 . ?
C111 H11B 0.9800 . ?
C111 H11C 0.9800 . ?
C112 H11G 0.9800 . ?
C112 H11H 0.9800 . ?
C112 H11I 0.9800 . ?
C113 H11D 0.9800 . ?
C113 H11E 0.9800 . ?
C113 H11F 0.9800 . ?
C120 C123 1.517(12) . ?
C120 C122 1.515(13) . ?
C120 C121 1.534(12) . ?
C121 H12G 0.9800 . ?
C121 H12H 0.9800 . ?
C121 H12I 0.9800 . ?
C122 H12J 0.9800 . ?
C122 H12K 0.9800 . ?
C122 H12L 0.9800 . ?
C123 H12D 0.9800 . ?
C123 H12E 0.9800 . ?
C123 H12F 0.9800 . ?
Mn2 O21 1.891(4) . ?
Mn2 O22 1.899(4) . ?
Mn2 N22 1.968(5) . ?
Mn2 N21 2.031(5) . ?
Mn2 O42 2.194(4) . ?
Mn2 O43 2.295(5) . ?
O21 C3 1.318(6) . ?
O22 C201 1.334(7) . ?
O42 C42 1.416(8) . ?
O43 C43 1.427(9) . ?
N21 C21 1.309(7) . ?
N21 C23 1.498(7) . ?
N22 C29 1.288(8) . ?
N22 C28 1.493(8) . ?
C3 C4 1.400(8) . ?
C3 C4 1.435(8) 2_655 ?
C4 C3 1.435(8) 3_665 ?
C4 C21 1.487(8) . ?
C21 C22 1.504(8) . ?
C22 H22A 0.9800 . ?
C22 H22B 0.9800 . ?
C22 H22C 0.9800 . ?
C23 C24 1.526(9) . ?
C23 C28 1.531(9) . ?
C23 H23A 1.0000 . ?
C24 C25 1.545(9) . ?
C24 H24A 0.9900 . ?
C24 H24B 0.9900 . ?
C25 C26 1.532(12) . ?
C25 H25A 0.9900 . ?
C25 H25B 0.9900 . ?
C26 C27 1.500(10) . ?
C26 H26A 0.9900 . ?
C26 H26B 0.9900 . ?
C27 C28 1.522(8) . ?
C27 H27A 0.9900 . ?
C27 H27B 0.9900 . ?
C28 H28A 1.0000 . ?
C29 C202 1.423(9) . ?
C29 H29A 0.9500 . ?
C42 H42A 0.9800 . ?
C42 H42B 0.9800 . ?
C42 H42C 0.9800 . ?
C43 H43A 0.9800 . ?
C43 H43B 0.9800 . ?
C43 H43C 0.9800 . ?
C201 C206 1.403(9) . ?
C201 C202 1.426(9) . ?
C202 C203 1.426(8) . ?
C203 C204 1.385(9) . ?
C203 H20A 0.9500 . ?
C204 C205 1.374(10) . ?
C204 C220 1.518(9) . ?
C205 C206 1.374(9) . ?
C205 H20B 0.9500 . ?
C206 C210 1.557(10) . ?
C210 C212 1.499(12) . ?
C210 C211 1.541(10) . ?
C210 C213 1.558(13) . ?
C211 H21G 0.9800 . ?
C211 H21H 0.9800 . ?
C211 H21I 0.9800 . ?
C212 H21A 0.9800 . ?
C212 H21B 0.9800 . ?
C212 H21C 0.9800 . ?
C213 H21D 0.9800 . ?
C213 H21E 0.9800 . ?
C213 H21F 0.9800 . ?
C220 C221 1.540(11) . ?
C220 C223 1.546(11) . ?
C220 C222 1.546(12) . ?
C221 H22J 0.9800 . ?
C221 H22K 0.9800 . ?
C221 H22L 0.9800 . ?
C222 H22G 0.9800 . ?
C222 H22H 0.9800 . ?
C222 H22I 0.9800 . ?
C223 H22D 0.9800 . ?
C223 H22E 0.9800 . ?
C223 H22F 0.9800 . ?
O1M C1M 1.447(18) . ?
C1M H1M1 0.9800 . ?
C1M H1M2 0.9800 . ?
C1M H1M3 0.9800 . ?
O2M C2M 1.515(18) . ?
C2M H2M1 0.9800 . ?
C2M H2M2 0.9800 . ?
C2M H2M3 0.9800 . ?
O3M C3M 1.569(18) . ?
C3M H3M1 0.9800 . ?
C3M H3M2 0.9800 . ?
C3M H3M3 0.9800 . ?
O4M C4M 1.54(3) . ?
C4M H4M1 0.9800 . ?
C4M H4M2 0.9800 . ?
C4M H4M3 0.9800 . ?
